data_2201446
loop_
_publ_author_name
'Zhang, Xiaofeng'
'Huang, Deguang'
'Ma, Chengbing'
'Chen, Changneng'
'Liu, Qiutian'

_publ_section_title
;
 (Acetylacetonato)bis(1,10'-phenanthroline-<i>N</i>,<i>N</i>')manganese(II)
 perchlorate
;
_journal_issue 9
_journal_name_full 'Acta Crystallographica Section E'
_journal_page_first m473
_journal_page_last m475
_journal_paper_doi 10.1107/S1600536802014484
_journal_volume 58
_journal_year 2002
_chemical_formula_iupac '[Mn (C5 H7 O2) (C12 H8 N2)2] (Cl O4)'
_chemical_formula_moiety 'C29 H23 Mn N4 O2 + , Cl1 O4 -'
_chemical_formula_sum 'C29 H23 Cl Mn N4 O6'
_chemical_formula_weight 613.90
_chemical_name_systematic
;
(Acetylacetonato)bis(1,10'-phenanthroline-N,N')manganese(II) perchlorate
;
_space_group_IT_number 15
_symmetry_cell_setting monoclinic
_symmetry_space_group_name_Hall '-C 2yc'
_symmetry_space_group_name_H-M 'C 1 2/c 1'
_atom_sites_solution_hydrogens geom
_atom_sites_solution_primary direct
_atom_sites_solution_secondary difmap
_audit_creation_method SHELXL
_cell_angle_alpha 90
_cell_angle_beta 110.05
_cell_angle_gamma 90
_cell_formula_units_Z 8
_cell_length_a 33.3452(4)
_cell_length_b 10.57530(10)
_cell_length_c 17.1597(3)
_cell_measurement_reflns_used 4315
_cell_measurement_temperature 293(2)
_cell_measurement_theta_max 24.98
_cell_measurement_theta_min 2.27
_cell_volume 5684.38(13)
_computing_cell_refinement 'SAINT (Siemens, 1994)'
_computing_data_collection 'SMART (Siemens, 1996)'
_computing_data_reduction 'XPREP in SHELXTL (Siemens, 1994)'
_computing_molecular_graphics SHELXTL
_computing_publication_material SHELXTL
_computing_structure_refinement SHELXTL
_computing_structure_solution SHELXTL
_diffrn_ambient_temperature 293(2)
_diffrn_measured_fraction_theta_full 0.987
_diffrn_measured_fraction_theta_max 0.987
_diffrn_measurement_device_type 'Siemens SMART CCD area-detector'
_diffrn_measurement_method \w
_diffrn_radiation_monochromator graphite
_diffrn_radiation_source 'fine-focus sealed tube'
_diffrn_radiation_type MoK\a
_diffrn_radiation_wavelength 0.71073
_diffrn_reflns_av_R_equivalents 0.035
_diffrn_reflns_av_sigmaI/netI 0.060
_diffrn_reflns_limit_h_max 33
_diffrn_reflns_limit_h_min -39
_diffrn_reflns_limit_k_max 12
_diffrn_reflns_limit_k_min -8
_diffrn_reflns_limit_l_max 20
_diffrn_reflns_limit_l_min -16
_diffrn_reflns_number 10092
_diffrn_reflns_theta_full 24.98
_diffrn_reflns_theta_max 24.98
_diffrn_reflns_theta_min 2.27
_diffrn_standards_decay_% 0
_diffrn_standards_interval_count 0
_diffrn_standards_interval_time 0
_diffrn_standards_number 0
_exptl_absorpt_coefficient_mu 0.608
_exptl_absorpt_correction_T_max 0.854
_exptl_absorpt_correction_T_min 0.593
_exptl_absorpt_correction_type empirical
_exptl_absorpt_process_details '(SADABS; Sheldrick, 1996)'
_exptl_crystal_colour orange
_exptl_crystal_density_diffrn 1.435
_exptl_crystal_density_meas ?
_exptl_crystal_density_method 'not measured'
_exptl_crystal_description block
_exptl_crystal_F_000 2520
_exptl_crystal_size_max 0.40
_exptl_crystal_size_mid 0.38
_exptl_crystal_size_min 0.26
_refine_diff_density_max 0.86
_refine_diff_density_min -0.53
_refine_ls_extinction_coef none
_refine_ls_extinction_method none
_refine_ls_goodness_of_fit_ref 1.032
_refine_ls_hydrogen_treatment constr
_refine_ls_matrix_type full
_refine_ls_number_parameters 370
_refine_ls_number_reflns 4933
_refine_ls_number_restraints 0
_refine_ls_restrained_S_all 1.032
_refine_ls_R_factor_all 0.110
_refine_ls_R_factor_gt 0.064
_refine_ls_shift/su_max <0.001
_refine_ls_shift/su_mean 0.000
_refine_ls_structure_factor_coef Fsqd
_refine_ls_weighting_details 'calc w = 1/[\s^2^(Fo^2^)+(0.10P)^2^] where P=(Fo^2^+2Fc^2^)/3'
_refine_ls_weighting_scheme calc
_refine_ls_wR_factor_gt 0.155
_refine_ls_wR_factor_ref 0.191
_reflns_number_gt 3118
_reflns_number_total 4933
_reflns_threshold_expression I>2\s(I)
_cod_data_source_file cv6133.cif
_cod_data_source_block I
_cod_depositor_comments
;
The following automatic conversions were performed:
'_symmetry_cell_setting' value 'Monoclinic' changed to 'monoclinic'
according to '/home/saulius/struct/CIF-dictionaries/cif_core.dic'
dictionary named 'cif_core.dic' version 2.4.1 from 2010-06-29.

Automatic conversion script
Id: cif_fix_enum 1527 2010-12-29 10:47:43Z saulius 

The following automatic conversions were performed:

'_symmetry_cell_setting' value 'Monoclinic' changed to 'monoclinic'
according to /home/saulius/struct/CIF-dictionaries/cif_core.dic
dictionary named 'cif_core.dic' version 2.4.1 from 2010-06-29.

Automatic conversion script
Id: cif_fix_values 1715 2011-07-08 13:25:40Z adriana 

The following automatic conversions were performed:

'_exptl_crystal_density_meas' value 'not measured' was changed to '?'
- the value is perceived as not measured.

Automatic conversion script
Id: cif_fix_values 3008 2015-01-20 13:52:24Z robertas 
;
_cod_original_cell_volume 5684.35(13)
_cod_original_sg_symbol_H-M 'C 2/c'
_cod_database_code 2201446
_cod_database_fobs_code 2201446

loop_
_symmetry_equiv_pos_as_xyz
'x, y, z'
'-x, y, -z+1/2'
'x+1/2, y+1/2, z'
'-x+1/2, y+1/2, -z+1/2'
'-x, -y, -z'
'x, -y, z-1/2'
'-x+1/2, -y+1/2, -z'
'x+1/2, -y+1/2, z-1/2'

loop_
_atom_site_label
_atom_site_fract_x
_atom_site_fract_y
_atom_site_fract_z
_atom_site_U_iso_or_equiv
_atom_site_adp_type
_atom_site_calc_flag
_atom_site_refinement_flags
_atom_site_occupancy
_atom_site_disorder_assembly
_atom_site_disorder_group
_atom_site_type_symbol
Mn 0.12791(2) 0.44179(6) 0.17500(4) 0.0490(3) Uani d . 1 . . Mn
Cl 0.11302(5) 1.06724(15) 0.46179(11) 0.0849(5) Uani d . 1 . . Cl
O1 0.16161(10) 0.3908(3) 0.30019(19) 0.0603(8) Uani d . 1 . . O
O2 0.09971(11) 0.5836(3) 0.2264(2) 0.0651(9) Uani d . 1 . . O
O3 0.0832(3) 0.9660(6) 0.4550(7) 0.219(4) Uani d . 1 . . O
O4 0.1405(3) 1.0208(8) 0.4286(6) 0.220(4) Uani d . 1 . . O
O5 0.0890(2) 1.1706(6) 0.4184(4) 0.162(3) Uani d . 1 . . O
O6 0.1248(3) 1.0866(8) 0.5452(4) 0.215(4) Uani d . 1 . . O
N1 0.08214(12) 0.2793(4) 0.1600(2) 0.0570(10) Uani d . 1 . . N
N2 0.07962(12) 0.4578(3) 0.0440(2) 0.0509(9) Uani d . 1 . . N
N3 0.17660(12) 0.3290(4) 0.1328(2) 0.0534(10) Uani d . 1 . . N
N4 0.17730(12) 0.5814(4) 0.1637(2) 0.0545(10) Uani d . 1 . . N
C1 0.08273(17) 0.1955(5) 0.2182(3) 0.0698(14) Uani d . 1 . . C
H1A 0.1048 0.1996 0.2691 0.084 Uiso calc R 1 . . H
C2 0.0518(2) 0.1020(5) 0.2064(4) 0.0811(17) Uani d . 1 . . C
H2A 0.0532 0.0457 0.2489 0.097 Uiso calc R 1 . . H
C3 0.01916(19) 0.0938(5) 0.1315(4) 0.0752(16) Uani d . 1 . . C
H3B -0.0018 0.0322 0.1229 0.090 Uiso calc R 1 . . H
C4 0.01780(16) 0.1794(4) 0.0680(3) 0.0591(13) Uani d . 1 . . C
C5 -0.01545(16) 0.1799(5) -0.0120(4) 0.0693(15) Uani d . 1 . . C
H5B -0.0365 0.1179 -0.0244 0.083 Uiso calc R 1 . . H
C6 -0.01669(16) 0.2674(5) -0.0687(4) 0.0661(14) Uani d . 1 . . C
H6B -0.0387 0.2654 -0.1198 0.079 Uiso calc R 1 . . H
C7 0.01513(14) 0.3645(5) -0.0526(3) 0.0570(12) Uani d . 1 . . C
C8 0.01400(17) 0.4615(5) -0.1106(3) 0.0677(14) Uani d . 1 . . C
H8A -0.0076 0.4633 -0.1622 0.081 Uiso calc R 1 . . H
C9 0.04525(17) 0.5524(5) -0.0892(3) 0.0676(14) Uani d . 1 . . C
H9A 0.0449 0.6171 -0.1261 0.081 Uiso calc R 1 . . H
C10 0.07748(16) 0.5471(5) -0.0118(3) 0.0585(12) Uani d . 1 . . C
H10A 0.0985 0.6091 0.0015 0.070 Uiso calc R 1 . . H
C11 0.04838(13) 0.3669(4) 0.0236(3) 0.0479(11) Uani d . 1 . . C
C12 0.05009(14) 0.2723(4) 0.0860(3) 0.0490(11) Uani d . 1 . . C
C13 0.17499(17) 0.2070(5) 0.1119(3) 0.0662(14) Uani d . 1 . . C
H13A 0.1508 0.1607 0.1087 0.079 Uiso calc R 1 . . H
C14 0.2079(2) 0.1463(6) 0.0948(4) 0.0836(18) Uani d . 1 . . C
H14A 0.2055 0.0612 0.0801 0.100 Uiso calc R 1 . . H
C15 0.2432(2) 0.2109(7) 0.0995(4) 0.0861(19) Uani d . 1 . . C
H15A 0.2655 0.1701 0.0889 0.103 Uiso calc R 1 . . H
C16 0.24684(16) 0.3392(6) 0.1203(3) 0.0715(16) Uani d . 1 . . C
C17 0.28368(19) 0.4177(8) 0.1272(4) 0.090(2) Uani d . 1 . . C
H17A 0.3071 0.3822 0.1175 0.108 Uiso calc R 1 . . H
C18 0.28450(19) 0.5403(8) 0.1471(4) 0.092(2) Uani d . 1 . . C
H18A 0.3088 0.5874 0.1523 0.110 Uiso calc R 1 . . H
C19 0.24895(16) 0.6017(6) 0.1608(3) 0.0705(16) Uani d . 1 . . C
C20 0.2473(2) 0.7326(7) 0.1751(3) 0.0838(19) Uani d . 1 . . C
H20A 0.2708 0.7835 0.1799 0.101 Uiso calc R 1 . . H
C21 0.2116(2) 0.7836(6) 0.1819(3) 0.0841(18) Uani d . 1 . . C
H21A 0.2100 0.8700 0.1903 0.101 Uiso calc R 1 . . H
C22 0.17703(19) 0.7050(5) 0.1761(3) 0.0702(15) Uani d . 1 . . C
H22A 0.1526 0.7412 0.1811 0.084 Uiso calc R 1 . . H
C23 0.21265(15) 0.5288(5) 0.1551(3) 0.0546(12) Uani d . 1 . . C
C24 0.21200(14) 0.3954(5) 0.1365(3) 0.0539(12) Uani d . 1 . . C
C25 0.1925(2) 0.3930(7) 0.4460(3) 0.100(2) Uani d . 1 . . C
H25A 0.2059 0.3184 0.4345 0.150 Uiso calc R 1 . . H
H25B 0.1759 0.3713 0.4800 0.150 Uiso calc R 1 . . H
H25C 0.2140 0.4534 0.4746 0.150 Uiso calc R 1 . . H
C26 0.16360(16) 0.4499(5) 0.3652(3) 0.0612(13) Uani d . 1 . . C
C27 0.14085(18) 0.5600(5) 0.3677(3) 0.0713(15) Uani d . 1 . . C
H27A 0.1464 0.5970 0.4195 0.086 Uiso calc R 1 . . H
C28 0.11076(16) 0.6200(5) 0.3008(3) 0.0616(13) Uani d . 1 . . C
C29 0.0887(2) 0.7364(6) 0.3174(4) 0.096(2) Uani d . 1 . . C
H29A 0.0691 0.7682 0.2660 0.144 Uiso calc R 1 . . H
H29B 0.1096 0.8000 0.3430 0.144 Uiso calc R 1 . . H
H29C 0.0733 0.7149 0.3537 0.144 Uiso calc R 1 . . H

loop_
_atom_site_aniso_label
_atom_site_aniso_U_11
_atom_site_aniso_U_22
_atom_site_aniso_U_33
_atom_site_aniso_U_12
_atom_site_aniso_U_13
_atom_site_aniso_U_23
Mn 0.0448(4) 0.0557(5) 0.0455(4) -0.0041(3) 0.0143(3) -0.0034(3)
Cl 0.0909(11) 0.0797(11) 0.0905(11) 0.0230(9) 0.0392(9) -0.0065(8)
O1 0.060(2) 0.073(2) 0.0432(18) 0.0099(17) 0.0130(15) -0.0033(16)
O2 0.065(2) 0.068(2) 0.059(2) 0.0099(17) 0.0176(17) -0.0074(17)
O3 0.174(7) 0.107(5) 0.417(14) -0.015(4) 0.153(8) -0.044(6)
O4 0.208(8) 0.229(8) 0.306(11) 0.107(6) 0.193(8) 0.054(7)
O5 0.207(7) 0.144(5) 0.167(6) 0.086(5) 0.108(5) 0.053(4)
O6 0.192(7) 0.276(9) 0.121(6) 0.093(7) -0.017(5) -0.066(6)
N1 0.058(2) 0.056(2) 0.058(3) -0.0020(19) 0.021(2) 0.003(2)
N2 0.050(2) 0.053(2) 0.050(2) 0.0006(18) 0.0186(18) -0.0008(19)
N3 0.051(2) 0.062(3) 0.050(2) -0.0038(19) 0.0205(18) -0.0032(19)
N4 0.056(2) 0.057(3) 0.048(2) -0.0101(19) 0.0143(19) -0.0038(18)
C1 0.068(3) 0.070(4) 0.067(3) -0.004(3) 0.017(3) 0.013(3)
C2 0.094(4) 0.067(4) 0.086(4) -0.010(3) 0.036(4) 0.016(3)
C3 0.075(4) 0.060(3) 0.095(5) -0.018(3) 0.036(4) -0.004(3)
C4 0.060(3) 0.051(3) 0.072(3) -0.001(2) 0.030(3) -0.007(3)
C5 0.056(3) 0.069(4) 0.082(4) -0.015(3) 0.023(3) -0.022(3)
C6 0.050(3) 0.075(4) 0.067(4) -0.007(3) 0.013(3) -0.015(3)
C7 0.047(3) 0.065(3) 0.055(3) 0.004(2) 0.012(2) -0.009(2)
C8 0.063(3) 0.079(4) 0.056(3) 0.010(3) 0.014(3) -0.002(3)
C9 0.077(4) 0.071(3) 0.056(3) 0.009(3) 0.024(3) 0.011(3)
C10 0.057(3) 0.059(3) 0.058(3) -0.002(2) 0.018(2) 0.004(3)
C11 0.040(2) 0.052(3) 0.052(3) 0.000(2) 0.017(2) -0.011(2)
C12 0.046(3) 0.049(3) 0.054(3) -0.001(2) 0.020(2) -0.009(2)
C13 0.072(3) 0.063(3) 0.070(3) -0.002(3) 0.032(3) -0.008(3)
C14 0.094(5) 0.076(4) 0.088(4) 0.014(4) 0.040(4) -0.011(3)
C15 0.084(4) 0.108(5) 0.076(4) 0.033(4) 0.039(4) 0.007(4)
C16 0.061(3) 0.105(5) 0.053(3) 0.015(3) 0.026(3) 0.015(3)
C17 0.053(3) 0.150(7) 0.077(4) 0.002(4) 0.035(3) 0.015(4)
C18 0.058(4) 0.148(7) 0.068(4) -0.030(4) 0.018(3) 0.011(4)
C19 0.057(3) 0.106(5) 0.042(3) -0.031(3) 0.010(2) 0.005(3)
C20 0.096(5) 0.096(5) 0.053(3) -0.051(4) 0.017(3) -0.004(3)
C21 0.110(5) 0.078(4) 0.058(4) -0.035(4) 0.020(4) -0.004(3)
C22 0.090(4) 0.060(3) 0.061(3) -0.017(3) 0.026(3) -0.003(3)
C23 0.053(3) 0.074(3) 0.035(2) -0.017(2) 0.012(2) 0.002(2)
C24 0.047(3) 0.075(3) 0.041(2) 0.002(2) 0.017(2) 0.004(2)
C25 0.108(5) 0.132(6) 0.048(3) 0.021(4) 0.010(3) -0.005(3)
C26 0.055(3) 0.079(4) 0.046(3) -0.002(3) 0.014(2) -0.003(3)
C27 0.074(4) 0.088(4) 0.056(3) -0.008(3) 0.027(3) -0.022(3)
C28 0.060(3) 0.063(3) 0.067(4) -0.004(3) 0.030(3) -0.010(3)
C29 0.116(5) 0.079(4) 0.101(5) 0.007(4) 0.046(4) -0.023(4)

loop_
_atom_type_symbol
_atom_type_description
_atom_type_scat_dispersion_real
_atom_type_scat_dispersion_imag
_atom_type_scat_source
C C 0.0033 0.0016 'International Tables Vol C Tables 4.2.6.8 and 6.1.1.4'
H H 0.0000 0.0000 'International Tables Vol C Tables 4.2.6.8 and 6.1.1.4'
N N 0.0061 0.0033 'International Tables Vol C Tables 4.2.6.8 and 6.1.1.4'
O O 0.0106 0.0060 'International Tables Vol C Tables 4.2.6.8 and 6.1.1.4'
Na Na 0.0362 0.0249 'International Tables Vol C Tables 4.2.6.8 and 6.1.1.4'
Cl Cl 0.1484 0.1585 'International Tables Vol C Tables 4.2.6.8 and 6.1.1.4'
Mn Mn 0.3368 0.7283 'International Tables Vol C Tables 4.2.6.8 and 6.1.1.4'

loop_
_geom_angle_atom_site_label_1
_geom_angle_atom_site_label_2
_geom_angle_atom_site_label_3
_geom_angle
_geom_angle_publ_flag
O2 Mn O1 85.13(13) yes
O2 Mn N1 101.99(14) yes
O1 Mn N1 91.43(14) yes
O2 Mn N4 90.79(14) yes
O1 Mn N4 95.94(13) yes
N1 Mn N4 165.76(14) yes
O2 Mn N2 95.38(13) yes
O1 Mn N2 165.08(13) yes
N1 Mn N2 73.85(14) yes
N4 Mn N2 98.96(13) yes
O2 Mn N3 162.22(14) yes
O1 Mn N3 90.06(13) yes
N1 Mn N3 95.22(14) yes
N4 Mn N3 72.66(14) yes
N2 Mn N3 93.65(13) yes
C26 O1 Mn 128.2(3) ?
C28 O2 Mn 128.4(3) ?
C1 N1 C12 118.1(4) ?
C1 N1 Mn 125.9(4) ?
C12 N1 Mn 115.8(3) ?
C10 N2 C11 117.7(4) ?
C10 N2 Mn 127.5(3) ?
C11 N2 Mn 114.7(3) ?
C24 N3 C13 117.9(4) ?
C24 N3 Mn 114.2(3) ?
C13 N3 Mn 127.7(3) ?
C22 N4 C23 118.4(4) ?
C22 N4 Mn 125.7(4) ?
C23 N4 Mn 115.2(3) ?
N1 C1 C2 122.9(5) ?
N1 C1 H1A 118.5 ?
C2 C1 H1A 118.5 ?
C3 C2 C1 119.4(5) ?
C3 C2 H2A 120.3 ?
C1 C2 H2A 120.3 ?
C2 C3 C4 119.3(5) ?
C2 C3 H3B 120.3 ?
C4 C3 H3B 120.3 ?
C12 C4 C3 117.3(5) ?
C12 C4 C5 119.1(5) ?
C3 C4 C5 123.5(5) ?
C6 C5 C4 121.3(5) ?
C6 C5 H5B 119.3 ?
C4 C5 H5B 119.3 ?
C5 C6 C7 121.4(5) ?
C5 C6 H6B 119.3 ?
C7 C6 H6B 119.3 ?
C11 C7 C8 117.7(4) ?
C11 C7 C6 119.5(5) ?
C8 C7 C6 122.8(5) ?
C9 C8 C7 118.9(5) ?
C9 C8 H8A 120.5 ?
C7 C8 H8A 120.5 ?
C8 C9 C10 119.6(5) ?
C8 C9 H9A 120.2 ?
C10 C9 H9A 120.2 ?
N2 C10 C9 123.2(5) ?
N2 C10 H10A 118.4 ?
C9 C10 H10A 118.4 ?
N2 C11 C7 122.9(4) ?
N2 C11 C12 117.4(4) ?
C7 C11 C12 119.7(4) ?
N1 C12 C4 122.8(4) ?
N1 C12 C11 118.2(4) ?
C4 C12 C11 119.0(4) ?
N3 C13 C14 122.8(5) ?
N3 C13 H13A 118.6 ?
C14 C13 H13A 118.6 ?
C15 C14 C13 119.6(6) ?
C15 C14 H14A 120.2 ?
C13 C14 H14A 120.2 ?
C14 C15 C16 120.7(6) ?
C14 C15 H15A 119.7 ?
C16 C15 H15A 119.7 ?
C15 C16 C24 116.9(5) ?
C15 C16 C17 124.9(6) ?
C24 C16 C17 118.2(6) ?
C18 C17 C16 121.1(6) ?
C18 C17 H17A 119.5 ?
C16 C17 H17A 119.5 ?
C17 C18 C19 122.2(6) ?
C17 C18 H18A 118.9 ?
C19 C18 H18A 118.9 ?
C20 C19 C23 117.8(6) ?
C20 C19 C18 123.6(6) ?
C23 C19 C18 118.5(6) ?
C21 C20 C19 119.7(6) ?
C21 C20 H20A 120.2 ?
C19 C20 H20A 120.2 ?
C20 C21 C22 119.2(6) ?
C20 C21 H21A 120.4 ?
C22 C21 H21A 120.4 ?
N4 C22 C21 123.2(6) ?
N4 C22 H22A 118.4 ?
C21 C22 H22A 118.4 ?
N4 C23 C19 121.7(5) ?
N4 C23 C24 118.4(4) ?
C19 C23 C24 119.8(5) ?
N3 C24 C16 122.2(5) ?
N3 C24 C23 117.6(4) ?
C16 C24 C23 120.1(5) ?
C26 C25 H25A 109.5 ?
C26 C25 H25B 109.5 ?
H25A C25 H25B 109.5 ?
C26 C25 H25C 109.5 ?
H25A C25 H25C 109.5 ?
H25B C25 H25C 109.5 ?
O1 C26 C27 125.1(5) ?
O1 C26 C25 115.9(5) ?
C27 C26 C25 119.0(5) ?
C28 C27 C26 126.8(5) ?
C28 C27 H27A 116.6 ?
C26 C27 H27A 116.6 ?
O2 C28 C27 125.0(5) ?
O2 C28 C29 116.6(5) ?
C27 C28 C29 118.4(5) ?
C28 C29 H29A 109.5 ?
C28 C29 H29B 109.5 ?
H29A C29 H29B 109.5 ?
C28 C29 H29C 109.5 ?
H29A C29 H29C 109.5 ?
H29B C29 H29C 109.5 ?
O4 Cl O6 120.8(6) ?
O4 Cl O5 114.3(4) ?
O6 Cl O5 110.2(4) ?
O4 Cl O3 104.5(5) ?
O6 Cl O3 98.0(6) ?
O5 Cl O3 106.4(5) ?

loop_
_geom_bond_atom_site_label_1
_geom_bond_atom_site_label_2
_geom_bond_site_symmetry_2
_geom_bond_distance
_geom_bond_publ_flag
Mn O2 . 2.116(3) yes
Mn O1 . 2.124(3) yes
Mn N1 . 2.253(4) yes
Mn N4 . 2.269(4) yes
Mn N2 . 2.279(4) yes
Mn N3 . 2.322(4) yes
Cl O4 . 1.328(6) ?
Cl O6 . 1.363(7) ?
Cl O5 . 1.407(5) ?
Cl O3 . 1.438(7) ?
O1 C26 . 1.261(6) ?
O2 C28 . 1.262(6) ?
N1 C1 . 1.331(6) ?
N1 C12 . 1.352(6) ?
N2 C10 . 1.329(6) ?
N2 C11 . 1.371(5) ?
N3 C24 . 1.356(6) ?
N3 C13 . 1.335(6) ?
N4 C22 . 1.325(6) ?
N4 C23 . 1.356(6) ?
C1 C2 . 1.393(7) ?
C1 H1A . 0.9300 ?
C2 C3 . 1.372(8) ?
C2 H2A . 0.9300 ?
C3 C4 . 1.405(7) ?
C3 H3B . 0.9300 ?
C4 C12 . 1.411(6) ?
C4 C5 . 1.439(7) ?
C5 C6 . 1.333(7) ?
C5 H5B . 0.9300 ?
C6 C7 . 1.434(7) ?
C6 H6B . 0.9300 ?
C7 C11 . 1.395(6) ?
C7 C8 . 1.421(7) ?
C8 C9 . 1.372(7) ?
C8 H8A . 0.9300 ?
C9 C10 . 1.394(7) ?
C9 H9A . 0.9300 ?
C10 H10A . 0.9300 ?
C11 C12 . 1.453(6) ?
C13 C14 . 1.388(7) ?
C13 H13A . 0.9300 ?
C14 C15 . 1.337(8) ?
C14 H14A . 0.9300 ?
C15 C16 . 1.398(8) ?
C15 H15A . 0.9300 ?
C16 C24 . 1.415(7) ?
C16 C17 . 1.453(8) ?
C17 C18 . 1.339(9) ?
C17 H17A . 0.9300 ?
C18 C19 . 1.440(9) ?
C18 H18A . 0.9300 ?
C19 C20 . 1.409(8) ?
C19 C23 . 1.410(7) ?
C20 C21 . 1.350(8) ?
C20 H20A . 0.9300 ?
C21 C22 . 1.396(8) ?
C21 H21A . 0.9300 ?
C22 H22A . 0.9300 ?
C23 C24 . 1.445(7) ?
C25 C26 . 1.515(7) ?
C25 H25A . 0.9600 ?
C25 H25B . 0.9600 ?
C25 H25C . 0.9600 ?
C26 C27 . 1.398(7) ?
C27 C28 . 1.392(7) ?
C27 H27A . 0.9300 ?
C28 C29 . 1.511(7) ?
C29 H29A . 0.9600 ?
C29 H29B . 0.9600 ?
C29 H29C . 0.9600 ?
